data_4065675
loop_
_publ_author_name
'Rupar, Paul A.'
'Staroverov, Viktor N.'
'Baines, Kim M.'

_publ_section_title
;
 Reactivity Studies of N-Heterocyclic Carbene Complexes of
 Germanium(II)&#x2020;
;
_journal_issue 21
_journal_name_full Organometallics
_journal_page_first 4871
_journal_paper_doi 10.1021/om100059z
_journal_volume 29
_journal_year 2010
_chemical_formula_sum 'C17 H30 Cl2 Ge N2'
_chemical_formula_weight 405.92
_space_group_IT_number 14
_symmetry_cell_setting monoclinic
_symmetry_Int_Tables_number 14
_symmetry_space_group_name_Hall '-P 2ybc'
_symmetry_space_group_name_H-M 'P 1 21/c 1'
_atom_sites_solution_hydrogens geom
_atom_sites_solution_primary direct
_atom_sites_solution_secondary difmap
_audit_creation_method SHELXL-97
_cell_angle_alpha 90.00
_cell_angle_beta 115.8120(14)
_cell_angle_gamma 90.00
_cell_formula_units_Z 4
_cell_length_a 15.9298(5)
_cell_length_b 8.3530(2)
_cell_length_c 16.5558(5)
_cell_measurement_temperature 150(2)
_cell_volume 1983.15(10)
_computing_cell_refinement 'DENZO-SMN (Otwinowski & Minor, 1997)'
_computing_data_collection 'COLLECT (Nonius, 1997-2001)'
_computing_data_reduction DENZO-SMN
_computing_molecular_graphics 'SHELXTL/PC (Sheldrick, 2001)'
_computing_publication_material SHELXTL/PC
_computing_structure_refinement 'SHELXL-97 (Sheldrick, 1997)'
_computing_structure_solution 'SHELXS-97 (Sheldrick, 1997)'
_diffrn_ambient_temperature 150(2)
_diffrn_measured_fraction_theta_full 0.995
_diffrn_measured_fraction_theta_max 0.995
_diffrn_measurement_device_type 'Nonius Kappa-CCD'
_diffrn_measurement_method '\f scans, and \w scans with \k offsets'
_diffrn_radiation_monochromator graphite
_diffrn_radiation_probe x-ray
_diffrn_radiation_type MoK\a
_diffrn_radiation_wavelength 0.71073
_diffrn_reflns_av_R_equivalents 0.0289
_diffrn_reflns_av_sigmaI/netI 0.0416
_diffrn_reflns_limit_h_max 20
_diffrn_reflns_limit_h_min -20
_diffrn_reflns_limit_k_max 9
_diffrn_reflns_limit_k_min -10
_diffrn_reflns_limit_l_max 21
_diffrn_reflns_limit_l_min -21
_diffrn_reflns_number 7781
_diffrn_reflns_theta_full 27.54
_diffrn_reflns_theta_max 27.54
_diffrn_reflns_theta_min 2.47
_diffrn_source 'fine-focus sealed tube'
_exptl_absorpt_coefficient_mu 1.813
_exptl_absorpt_correction_T_max 0.7131
_exptl_absorpt_correction_T_min 0.3634
_exptl_absorpt_correction_type multi-scan
_exptl_absorpt_process_details 'DENZO-SMN (Otwinowski & Minor, 1997)'
_exptl_crystal_colour colourless
_exptl_crystal_density_diffrn 1.360
_exptl_crystal_density_method 'not measured'
_exptl_crystal_description block
_exptl_crystal_F_000 848
_exptl_crystal_recrystallization_method C6H6/Et2o
_exptl_crystal_size_max 0.70
_exptl_crystal_size_mid 0.30
_exptl_crystal_size_min 0.20
_refine_diff_density_max 0.570
_refine_diff_density_min -0.738
_refine_diff_density_rms 0.088
_refine_ls_extinction_method none
_refine_ls_goodness_of_fit_ref 1.066
_refine_ls_hydrogen_treatment constr
_refine_ls_matrix_type full
_refine_ls_number_parameters 207
_refine_ls_number_reflns 4554
_refine_ls_number_restraints 0
_refine_ls_restrained_S_all 1.066
_refine_ls_R_factor_all 0.0570
_refine_ls_R_factor_gt 0.0409
_refine_ls_shift/su_max 0.001
_refine_ls_shift/su_mean 0.000
_refine_ls_structure_factor_coef Fsqd
_refine_ls_weighting_details 'calc w=1/[\s^2^(Fo^2^)+(0.0576P)^2^+0.7877P] where P=(Fo^2^+2Fc^2^)/3'
_refine_ls_weighting_scheme calc
_refine_ls_wR_factor_gt 0.0997
_refine_ls_wR_factor_ref 0.1084
_reflns_number_gt 3600
_reflns_number_total 4554
_reflns_threshold_expression >2sigma(I)
_cod_data_source_file om100059z_si_001.cif
_cod_data_source_block n09049
_cod_original_sg_symbol_H-M 'P 21/c'
_cod_database_code 4065675

loop_
_symmetry_equiv_pos_as_xyz
'x, y, z'
'-x, y+1/2, -z+1/2'
'-x, -y, -z'
'x, -y-1/2, z-1/2'

loop_
_atom_site_label
_atom_site_type_symbol
_atom_site_fract_x
_atom_site_fract_y
_atom_site_fract_z
_atom_site_U_iso_or_equiv
_atom_site_adp_type
_atom_site_occupancy
_atom_site_symmetry_multiplicity
_atom_site_calc_flag
_atom_site_refinement_flags
Ge1 Ge 0.225960(19) 0.46061(3) 0.174957(18) 0.02341(10) Uani 1 1 d .
Cl2 Cl 0.13803(5) 0.33412(8) 0.03251(4) 0.02953(16) Uani 1 1 d .
Cl3 Cl 0.33281(5) 0.62066(9) 0.30852(5) 0.03726(19) Uani 1 1 d .
C11 C 0.13087(17) 0.7647(3) 0.04169(18) 0.0254(6) Uani 1 1 d .
H11 H 0.1059 0.6649 0.0567 0.030 Uiso 1 1 calc R
N5 N 0.23071(14) 0.7340(2) 0.06522(14) 0.0208(4) Uani 1 1 d .
N2 N 0.36152(14) 0.6038(3) 0.11675(14) 0.0215(4) Uani 1 1 d .
C8 C 0.42697(18) 0.4690(3) 0.15665(18) 0.0259(6) Uani 1 1 d .
H8 H 0.3989 0.3987 0.1873 0.031 Uiso 1 1 calc R
C1 C 0.27549(17) 0.6053(3) 0.11258(16) 0.0209(5) Uani 1 1 d .
C4 C 0.29021(18) 0.8201(3) 0.04008(17) 0.0234(5) Uani 1 1 d .
C3 C 0.37179(18) 0.7382(3) 0.07158(17) 0.0234(5) Uani 1 1 d .
C14 C 0.12109(19) 0.4899(3) 0.20374(19) 0.0251(6) Uani 1 1 d .
H14A H 0.1278 0.5883 0.2393 0.030 Uiso 1 1 calc R
H14B H 0.0611 0.4931 0.1490 0.030 Uiso 1 1 calc R
C15 C 0.12954(19) 0.3405(3) 0.25858(17) 0.0257(6) Uani 1 1 d .
C7 C 0.2677(2) 0.9749(3) -0.0097(2) 0.0328(7) Uani 1 1 d .
H7A H 0.3255 1.0272 -0.0027 0.049 Uiso 1 1 calc R
H7B H 0.2345 1.0446 0.0143 0.049 Uiso 1 1 calc R
H7C H 0.2282 0.9547 -0.0735 0.049 Uiso 1 1 calc R
C6 C 0.45768(19) 0.7811(4) 0.06063(19) 0.0320(6) Uani 1 1 d .
H6A H 0.4399 0.8410 0.0047 0.048 Uiso 1 1 calc R
H6B H 0.4906 0.6831 0.0587 0.048 Uiso 1 1 calc R
H6C H 0.4987 0.8473 0.1114 0.048 Uiso 1 1 calc R
C16 C 0.19918(19) 0.2353(3) 0.27630(18) 0.0275(6) Uani 1 1 d .
C17 C 0.27132(18) 0.2620(3) 0.24075(19) 0.0284(6) Uani 1 1 d .
H17A H 0.2713 0.1738 0.2008 0.034 Uiso 1 1 calc R
H17B H 0.3348 0.2745 0.2901 0.034 Uiso 1 1 calc R
C13 C 0.1200(2) 0.8971(4) 0.0990(2) 0.0404(8) Uani 1 1 d .
H13A H 0.1575 0.8719 0.1626 0.061 Uiso 1 1 calc R
H13B H 0.0543 0.9063 0.0870 0.061 Uiso 1 1 calc R
H13C H 0.1412 0.9986 0.0846 0.061 Uiso 1 1 calc R
C10 C 0.5211(2) 0.5236(4) 0.2279(2) 0.0416(8) Uani 1 1 d .
H10A H 0.5534 0.5854 0.1997 0.062 Uiso 1 1 calc R
H10B H 0.5586 0.4298 0.2581 0.062 Uiso 1 1 calc R
H10C H 0.5119 0.5907 0.2720 0.062 Uiso 1 1 calc R
C9 C 0.4340(2) 0.3693(4) 0.0831(2) 0.0439(8) Uani 1 1 d .
H9A H 0.3721 0.3295 0.0423 0.066 Uiso 1 1 calc R
H9B H 0.4759 0.2784 0.1100 0.066 Uiso 1 1 calc R
H9C H 0.4587 0.4355 0.0494 0.066 Uiso 1 1 calc R
C12 C 0.0757(2) 0.7907(4) -0.0584(2) 0.0421(8) Uani 1 1 d .
H12A H 0.0914 0.8955 -0.0747 0.063 Uiso 1 1 calc R
H12B H 0.0088 0.7870 -0.0742 0.063 Uiso 1 1 calc R
H12C H 0.0911 0.7066 -0.0910 0.063 Uiso 1 1 calc R
C18 C 0.0557(2) 0.3205(4) 0.29206(19) 0.0332(6) Uani 1 1 d .
H18A H 0.0129 0.2344 0.2586 0.050 Uiso 1 1 calc R
H18B H 0.0208 0.4207 0.2833 0.050 Uiso 1 1 calc R
H18C H 0.0855 0.2936 0.3560 0.050 Uiso 1 1 calc R
C19 C 0.2126(2) 0.0876(4) 0.3329(2) 0.0398(7) Uani 1 1 d .
H19A H 0.2267 0.1191 0.3945 0.060 Uiso 1 1 calc R
H19B H 0.2644 0.0243 0.3329 0.060 Uiso 1 1 calc R
H19C H 0.1555 0.0233 0.3081 0.060 Uiso 1 1 calc R

loop_
_atom_site_aniso_label
_atom_site_aniso_U_11
_atom_site_aniso_U_22
_atom_site_aniso_U_33
_atom_site_aniso_U_23
_atom_site_aniso_U_13
_atom_site_aniso_U_12
Ge1 0.02075(17) 0.02413(16) 0.02858(17) 0.00191(11) 0.01376(13) 0.00027(11)
Cl2 0.0324(4) 0.0284(3) 0.0277(3) -0.0057(3) 0.0130(3) -0.0050(3)
Cl3 0.0370(4) 0.0476(4) 0.0281(4) -0.0097(3) 0.0150(3) -0.0162(3)
C11 0.0168(13) 0.0263(13) 0.0334(15) 0.0016(11) 0.0113(12) 0.0012(10)
N5 0.0186(11) 0.0223(10) 0.0219(11) 0.0016(9) 0.0091(9) -0.0001(8)
N2 0.0184(11) 0.0257(10) 0.0209(11) 0.0030(9) 0.0092(9) 0.0003(9)
C8 0.0199(13) 0.0296(14) 0.0286(14) 0.0054(11) 0.0109(12) 0.0045(11)
C1 0.0194(13) 0.0228(12) 0.0208(13) -0.0020(10) 0.0089(11) -0.0020(10)
C4 0.0238(13) 0.0246(12) 0.0248(13) -0.0002(10) 0.0133(11) -0.0027(10)
C3 0.0241(13) 0.0243(12) 0.0243(13) -0.0016(10) 0.0129(11) -0.0028(10)
C14 0.0205(13) 0.0278(13) 0.0303(14) -0.0027(11) 0.0139(12) 0.0000(11)
C15 0.0254(14) 0.0320(14) 0.0192(13) -0.0054(11) 0.0092(11) -0.0069(11)
C7 0.0325(16) 0.0294(14) 0.0423(17) 0.0082(13) 0.0217(15) 0.0030(12)
C6 0.0286(15) 0.0383(15) 0.0347(16) 0.0051(13) 0.0189(13) -0.0007(12)
C16 0.0273(14) 0.0301(14) 0.0224(13) -0.0022(11) 0.0083(12) -0.0072(11)
C17 0.0227(14) 0.0293(14) 0.0310(15) 0.0026(11) 0.0098(12) 0.0001(11)
C13 0.0401(18) 0.0337(16) 0.059(2) -0.0065(15) 0.0328(17) 0.0020(14)
C10 0.0267(17) 0.0468(18) 0.0401(18) 0.0076(15) 0.0041(14) -0.0002(14)
C9 0.052(2) 0.0392(17) 0.0426(18) 0.0008(15) 0.0231(17) 0.0166(15)
C12 0.0235(15) 0.058(2) 0.0383(18) 0.0082(15) 0.0075(14) -0.0005(14)
C18 0.0328(16) 0.0418(16) 0.0296(15) -0.0024(13) 0.0178(13) -0.0083(13)
C19 0.0460(19) 0.0399(17) 0.0342(17) 0.0083(14) 0.0182(15) -0.0010(15)

loop_
_atom_type_symbol
_atom_type_description
_atom_type_scat_dispersion_real
_atom_type_scat_dispersion_imag
_atom_type_scat_source
C C 0.0033 0.0016 'International Tables Vol C Tables 4.2.6.8 and 6.1.1.4'
H H 0.0000 0.0000 'International Tables Vol C Tables 4.2.6.8 and 6.1.1.4'
N N 0.0061 0.0033 'International Tables Vol C Tables 4.2.6.8 and 6.1.1.4'
Cl Cl 0.1484 0.1585 'International Tables Vol C Tables 4.2.6.8 and 6.1.1.4'
Ge Ge 0.1547 1.8001 'International Tables Vol C Tables 4.2.6.8 and 6.1.1.4'

loop_
_geom_angle_atom_site_label_1
_geom_angle_atom_site_label_2
_geom_angle_atom_site_label_3
_geom_angle
C14 Ge1 C17 96.87(11)
C14 Ge1 C1 129.55(11)
C17 Ge1 C1 133.13(11)
C14 Ge1 Cl2 95.75(9)
C17 Ge1 Cl2 95.19(9)
C1 Ge1 Cl2 87.16(7)
C14 Ge1 Cl3 92.44(9)
C17 Ge1 Cl3 90.97(9)
C1 Ge1 Cl3 82.06(7)
Cl2 Ge1 Cl3 169.09(3)
N5 C11 C12 110.9(2)
N5 C11 C13 111.3(2)
C12 C11 C13 114.2(2)
C1 N5 C4 109.4(2)
C1 N5 C11 121.9(2)
C4 N5 C11 128.6(2)
C1 N2 C3 108.7(2)
C1 N2 C8 122.4(2)
C3 N2 C8 128.8(2)
N2 C8 C10 112.6(2)
N2 C8 C9 110.1(2)
C10 C8 C9 113.2(3)
N5 C1 N2 108.0(2)
N5 C1 Ge1 124.64(18)
N2 C1 Ge1 127.02(19)
C3 C4 N5 106.7(2)
C3 C4 C7 127.6(2)
N5 C4 C7 125.7(2)
C4 C3 N2 107.2(2)
C4 C3 C6 127.2(2)
N2 C3 C6 125.6(2)
C15 C14 Ge1 100.48(17)
C16 C15 C18 123.2(3)
C16 C15 C14 121.3(2)
C18 C15 C14 115.5(2)
C15 C16 C19 123.5(3)
C15 C16 C17 120.8(2)
C19 C16 C17 115.8(2)
C16 C17 Ge1 100.56(17)

loop_
_geom_bond_atom_site_label_1
_geom_bond_atom_site_label_2
_geom_bond_distance
Ge1 C14 1.942(2)
Ge1 C17 1.943(3)
Ge1 C1 1.965(2)
Ge1 Cl2 2.4007(7)
Ge1 Cl3 2.5093(7)
C11 N5 1.486(3)
C11 C12 1.516(4)
C11 C13 1.516(4)
N5 C1 1.338(3)
N5 C4 1.390(3)
N2 C1 1.342(3)
N2 C3 1.397(3)
N2 C8 1.480(3)
C8 C10 1.519(4)
C8 C9 1.520(4)
C4 C3 1.356(4)
C4 C7 1.490(4)
C3 C6 1.500(3)
C14 C15 1.515(4)
C15 C16 1.344(4)
C15 C18 1.512(3)
C16 C19 1.507(4)
C16 C17 1.518(4)
